data_7118245
loop_
_publ_author_name
'Yu, Zhunzhun'
'Qiu, Haile'
'Liu, Lu'
'Zhang, Junliang'

_publ_section_title
;
 Gold-catalyzed construction of two adjacent quaternary stereocenters via
 sequential C-H functionalization and aldol annulation.
;
_journal_issue 11
_journal_name_full 'Chemical communications (Cambridge, England)'
_journal_page_first 2257
_journal_page_last 2260
_journal_paper_doi 10.1039/c5cc08880a
_journal_volume 52
_journal_year 2016
_chemical_formula_sum 'C20 H21 Br O5'
_chemical_formula_weight 421.28
_chemical_name_systematic
; 
 ? 
;
_space_group_IT_number 14
_symmetry_cell_setting monoclinic
_symmetry_space_group_name_Hall '-P 2ybc'
_symmetry_space_group_name_H-M 'P 1 21/c 1'
_atom_sites_solution_hydrogens geom
_atom_sites_solution_primary direct
_atom_sites_solution_secondary difmap
_audit_creation_method SHELXL-97
_audit_update_record
;
2015-07-04 deposited with the CCDC.
2015-12-03 downloaded from the CCDC.
;
_cell_angle_alpha 90.00
_cell_angle_beta 95.8880(10)
_cell_angle_gamma 90.00
_cell_formula_units_Z 4
_cell_length_a 12.3928(5)
_cell_length_b 8.3243(4)
_cell_length_c 18.5364(8)
_cell_measurement_temperature 296(2)
_cell_volume 1902.15(14)
_computing_structure_refinement 'SHELXL-97 (Sheldrick, 2008)'
_computing_structure_solution 'SHELXS-97 (Sheldrick, 2008)'
_diffrn_ambient_temperature 296(2)
_diffrn_measured_fraction_theta_full 0.998
_diffrn_measured_fraction_theta_max 0.998
_diffrn_radiation_monochromator graphite
_diffrn_radiation_source 'fine-focus sealed tube'
_diffrn_radiation_type MoK\a
_diffrn_radiation_wavelength 0.71073
_diffrn_reflns_av_R_equivalents 0.0429
_diffrn_reflns_av_sigmaI/netI 0.0266
_diffrn_reflns_limit_h_max 14
_diffrn_reflns_limit_h_min -14
_diffrn_reflns_limit_k_max 9
_diffrn_reflns_limit_k_min -9
_diffrn_reflns_limit_l_max 21
_diffrn_reflns_limit_l_min -22
_diffrn_reflns_number 21474
_diffrn_reflns_theta_full 25.01
_diffrn_reflns_theta_max 25.01
_diffrn_reflns_theta_min 1.65
_exptl_absorpt_coefficient_mu 2.188
_exptl_absorpt_correction_T_max 0.7948
_exptl_absorpt_correction_T_min 0.6000
_exptl_absorpt_correction_type multi-scan
_exptl_absorpt_process_details sadabs
_exptl_crystal_colour colorless
_exptl_crystal_density_diffrn 1.471
_exptl_crystal_density_method 'not measured'
_exptl_crystal_description block
_exptl_crystal_F_000 864
_exptl_crystal_size_max 0.26
_exptl_crystal_size_mid 0.25
_exptl_crystal_size_min 0.11
_refine_diff_density_max 0.440
_refine_diff_density_min -0.501
_refine_diff_density_rms 0.049
_refine_ls_extinction_method none
_refine_ls_goodness_of_fit_ref 1.014
_refine_ls_hydrogen_treatment constr
_refine_ls_matrix_type full
_refine_ls_number_parameters 235
_refine_ls_number_reflns 3340
_refine_ls_number_restraints 0
_refine_ls_restrained_S_all 1.014
_refine_ls_R_factor_all 0.0567
_refine_ls_R_factor_gt 0.0350
_refine_ls_shift/su_max 0.001
_refine_ls_shift/su_mean 0.000
_refine_ls_structure_factor_coef Fsqd
_refine_ls_weighting_details 'calc w=1/[\s^2^(Fo^2^)+(0.0412P)^2^+1.5082P] where P=(Fo^2^+2Fc^2^)/3'
_refine_ls_weighting_scheme calc
_refine_ls_wR_factor_gt 0.0827
_refine_ls_wR_factor_ref 0.0965
_reflns_number_gt 2430
_reflns_number_total 3340
_reflns_threshold_expression >2sigma(I)
_cod_data_source_file c5cc08880a2.cif
_cod_data_source_block z
_cod_depositor_comments
;
The following automatic conversions were performed:

'_symmetry_cell_setting' value 'Monoclinic' changed to 'monoclinic'
according to
/usr/data/users/saulius/crontab/automatic-downloads/rss-feeds/RSC/lib/dictionaries/cif_core.dic
dictionary named 'cif_core.dic' version 2.4.2 from 2011-04-26.

Automatic conversion script
Id: cif_fix_values 4268 2015-11-12 08:31:59Z antanas 

 Adding full bibliography for 7118245--7118246.cif.
;
_cod_original_sg_symbol_H-M P2(1)/c
_cod_database_code 7118245

loop_
_symmetry_equiv_pos_as_xyz
'x, y, z'
'-x, y+1/2, -z+1/2'
'-x, -y, -z'
'x, -y-1/2, z-1/2'

loop_
_atom_site_label
_atom_site_type_symbol
_atom_site_fract_x
_atom_site_fract_y
_atom_site_fract_z
_atom_site_U_iso_or_equiv
_atom_site_adp_type
_atom_site_occupancy
_atom_site_symmetry_multiplicity
_atom_site_calc_flag
_atom_site_refinement_flags
Br1 Br 1.13067(3) 0.23826(5) 0.107137(19) 0.06516(16) Uani 1 1 d .
O1 O 0.7629(2) 0.5982(3) 0.18656(13) 0.0666(7) Uani 1 1 d .
O2 O 0.65932(19) 0.5605(3) 0.08331(13) 0.0610(6) Uani 1 1 d .
O3 O 0.66442(15) 0.3005(3) -0.01983(10) 0.0482(5) Uani 1 1 d .
O4 O 1.04385(17) 0.2193(3) -0.04792(11) 0.0648(7) Uani 1 1 d .
O5 O 0.77906(17) 0.3448(3) 0.27734(10) 0.0539(6) Uani 1 1 d .
H5B H 0.7692 0.4406 0.2687 0.081 Uiso 1 1 calc R
C1 C 0.5771(2) 0.1241(4) 0.09861(16) 0.0436(7) Uani 1 1 d .
H1A H 0.6236 0.0813 0.0673 0.052 Uiso 1 1 calc R
C2 C 0.4762(3) 0.0556(4) 0.10232(18) 0.0542(8) Uani 1 1 d .
H2A H 0.4553 -0.0325 0.0733 0.065 Uiso 1 1 calc R
C3 C 0.4069(3) 0.1163(5) 0.1482(2) 0.0614(10) Uani 1 1 d .
H3A H 0.3392 0.0694 0.1506 0.074 Uiso 1 1 calc R
C4 C 0.4374(3) 0.2462(5) 0.1907(2) 0.0617(10) Uani 1 1 d .
H4A H 0.3906 0.2874 0.2222 0.074 Uiso 1 1 calc R
C5 C 0.5385(3) 0.3167(4) 0.18681(17) 0.0499(8) Uani 1 1 d .
H5A H 0.5584 0.4059 0.2153 0.060 Uiso 1 1 calc R
C6 C 0.6096(2) 0.2554(3) 0.14087(15) 0.0357(6) Uani 1 1 d .
C7 C 0.7236(2) 0.3253(3) 0.14318(14) 0.0356(6) Uani 1 1 d .
C8 C 0.7945(2) 0.2832(3) 0.08251(14) 0.0352(6) Uani 1 1 d .
C9 C 0.7700(2) 0.2807(3) 0.00776(15) 0.0383(7) Uani 1 1 d .
C10 C 0.8520(2) 0.2562(4) -0.03678(15) 0.0453(7) Uani 1 1 d .
H10A H 0.8349 0.2499 -0.0867 0.054 Uiso 1 1 calc R
C11 C 0.9593(2) 0.2409(4) -0.00760(15) 0.0448(7) Uani 1 1 d .
C12 C 0.9838(2) 0.2495(4) 0.06676(16) 0.0445(7) Uani 1 1 d .
C13 C 0.9024(2) 0.2690(3) 0.11138(14) 0.0381(6) Uani 1 1 d .
C14 C 0.9141(2) 0.2883(4) 0.19234(15) 0.0467(8) Uani 1 1 d .
H14A H 0.9408 0.3945 0.2063 0.056 Uiso 1 1 calc R
H14B H 0.9631 0.2084 0.2154 0.056 Uiso 1 1 calc R
C15 C 0.7983(2) 0.2636(4) 0.21252(14) 0.0411(7) Uani 1 1 d .
C16 C 0.7785(3) 0.0877(4) 0.22682(16) 0.0529(8) Uani 1 1 d .
H16A H 0.8244 0.0538 0.2690 0.079 Uiso 1 1 calc R
H16B H 0.7946 0.0253 0.1857 0.079 Uiso 1 1 calc R
H16C H 0.7039 0.0722 0.2349 0.079 Uiso 1 1 calc R
C17 C 0.7181(2) 0.5094(4) 0.14231(16) 0.0432(7) Uani 1 1 d .
C18 C 0.6572(4) 0.7320(4) 0.0703(3) 0.0795(12) Uani 1 1 d .
H18A H 0.6122 0.7545 0.0262 0.119 Uiso 1 1 calc R
H18B H 0.7295 0.7696 0.0662 0.119 Uiso 1 1 calc R
H18C H 0.6284 0.7856 0.1100 0.119 Uiso 1 1 calc R
C19 C 0.6435(3) 0.3761(5) -0.08852(18) 0.0662(10) Uani 1 1 d .
H19A H 0.5666 0.3829 -0.1014 0.099 Uiso 1 1 calc R
H19B H 0.6758 0.3143 -0.1244 0.099 Uiso 1 1 calc R
H19C H 0.6741 0.4822 -0.0862 0.099 Uiso 1 1 calc R
C20 C 1.0211(3) 0.2160(5) -0.12382(19) 0.0749(12) Uani 1 1 d .
H20A H 1.0873 0.2011 -0.1457 0.112 Uiso 1 1 calc R
H20B H 0.9882 0.3157 -0.1401 0.112 Uiso 1 1 calc R
H20C H 0.9724 0.1291 -0.1374 0.112 Uiso 1 1 calc R

loop_
_atom_site_aniso_label
_atom_site_aniso_U_11
_atom_site_aniso_U_22
_atom_site_aniso_U_33
_atom_site_aniso_U_23
_atom_site_aniso_U_13
_atom_site_aniso_U_12
Br1 0.03083(18) 0.1060(3) 0.0570(2) 0.0040(2) -0.00347(14) 0.00542(18)
O1 0.0820(18) 0.0500(15) 0.0649(15) -0.0094(12) -0.0063(13) -0.0101(13)
O2 0.0683(15) 0.0419(13) 0.0693(15) 0.0096(11) -0.0104(12) 0.0079(11)
O3 0.0310(10) 0.0777(15) 0.0350(11) 0.0133(10) -0.0004(8) 0.0018(10)
O4 0.0356(12) 0.121(2) 0.0388(12) -0.0050(12) 0.0097(9) 0.0059(12)
O5 0.0608(14) 0.0709(15) 0.0301(11) -0.0052(10) 0.0051(10) 0.0097(12)
C1 0.0419(17) 0.0430(18) 0.0465(17) 0.0066(14) 0.0069(13) 0.0011(14)
C2 0.0476(19) 0.048(2) 0.065(2) 0.0129(16) -0.0013(16) -0.0072(15)
C3 0.0349(17) 0.066(3) 0.083(3) 0.029(2) 0.0077(17) 0.0003(17)
C4 0.0468(19) 0.071(3) 0.071(2) 0.019(2) 0.0275(17) 0.0149(19)
C5 0.0480(19) 0.052(2) 0.0517(19) 0.0034(15) 0.0142(15) 0.0079(15)
C6 0.0334(14) 0.0364(16) 0.0377(14) 0.0085(13) 0.0046(11) 0.0063(12)
C7 0.0352(15) 0.0390(16) 0.0329(14) 0.0016(12) 0.0048(12) 0.0024(12)
C8 0.0322(14) 0.0421(17) 0.0317(14) 0.0025(12) 0.0047(11) 0.0025(12)
C9 0.0292(14) 0.0491(18) 0.0361(15) 0.0032(13) 0.0012(11) -0.0003(12)
C10 0.0392(16) 0.069(2) 0.0274(14) -0.0010(14) 0.0039(12) -0.0013(15)
C11 0.0356(15) 0.064(2) 0.0352(15) -0.0013(15) 0.0077(12) 0.0012(14)
C12 0.0294(15) 0.061(2) 0.0426(16) 0.0032(15) 0.0003(12) 0.0053(14)
C13 0.0347(15) 0.0499(18) 0.0291(14) 0.0011(13) 0.0006(11) 0.0047(13)
C14 0.0399(16) 0.065(2) 0.0346(15) 0.0007(14) -0.0003(12) 0.0048(15)
C15 0.0437(16) 0.0528(19) 0.0269(13) -0.0010(13) 0.0035(12) 0.0062(14)
C16 0.057(2) 0.057(2) 0.0431(17) 0.0138(15) 0.0006(15) 0.0121(16)
C17 0.0383(16) 0.0472(19) 0.0452(17) 0.0007(15) 0.0103(14) 0.0019(14)
C18 0.082(3) 0.047(2) 0.107(3) 0.024(2) -0.002(2) 0.0101(19)
C19 0.0468(19) 0.097(3) 0.052(2) 0.031(2) -0.0074(16) -0.0007(19)
C20 0.047(2) 0.133(4) 0.048(2) -0.008(2) 0.0186(16) -0.004(2)

loop_
_atom_type_symbol
_atom_type_description
_atom_type_scat_dispersion_real
_atom_type_scat_dispersion_imag
_atom_type_scat_source
C C 0.0033 0.0016 'International Tables Vol C Tables 4.2.6.8 and 6.1.1.4'
H H 0.0000 0.0000 'International Tables Vol C Tables 4.2.6.8 and 6.1.1.4'
Br Br -0.2901 2.4595 'International Tables Vol C Tables 4.2.6.8 and 6.1.1.4'
O O 0.0106 0.0060 'International Tables Vol C Tables 4.2.6.8 and 6.1.1.4'

loop_
_geom_angle_atom_site_label_1
_geom_angle_atom_site_label_2
_geom_angle_atom_site_label_3
_geom_angle
C17 O2 C18 117.0(3)
C9 O3 C19 118.0(2)
C11 O4 C20 117.8(3)
C15 O5 H5B 109.5
C6 C1 C2 120.7(3)
C6 C1 H1A 119.6
C2 C1 H1A 119.6
C3 C2 C1 120.5(3)
C3 C2 H2A 119.7
C1 C2 H2A 119.7
C2 C3 C4 119.8(3)
C2 C3 H3A 120.1
C4 C3 H3A 120.1
C3 C4 C5 120.0(3)
C3 C4 H4A 120.0
C5 C4 H4A 120.0
C6 C5 C4 120.7(3)
C6 C5 H5A 119.7
C4 C5 H5A 119.7
C1 C6 C5 118.3(3)
C1 C6 C7 122.2(2)
C5 C6 C7 119.3(3)
C6 C7 C17 109.9(2)
C6 C7 C8 119.4(2)
C17 C7 C8 104.4(2)
C6 C7 C15 111.1(2)
C17 C7 C15 110.7(2)
C8 C7 C15 100.9(2)
C9 C8 C13 119.0(2)
C9 C8 C7 130.6(2)
C13 C8 C7 109.6(2)
O3 C9 C8 118.4(2)
O3 C9 C10 121.8(2)
C8 C9 C10 119.8(3)
C11 C10 C9 120.8(3)
C11 C10 H10A 119.6
C9 C10 H10A 119.6
O4 C11 C12 116.8(3)
O4 C11 C10 124.0(3)
C12 C11 C10 119.2(3)
C13 C12 C11 120.3(3)
C13 C12 Br1 120.0(2)
C11 C12 Br1 119.7(2)
C12 C13 C8 120.8(2)
C12 C13 C14 127.7(3)
C8 C13 C14 111.4(2)
C13 C14 C15 103.5(2)
C13 C14 H14A 111.1
C15 C14 H14A 111.1
C13 C14 H14B 111.1
C15 C14 H14B 111.1
H14A C14 H14B 109.0
O5 C15 C16 105.5(2)
O5 C15 C14 112.7(2)
C16 C15 C14 110.2(2)
O5 C15 C7 113.3(2)
C16 C15 C7 111.3(2)
C14 C15 C7 104.0(2)
C15 C16 H16A 109.5
C15 C16 H16B 109.5
H16A C16 H16B 109.5
C15 C16 H16C 109.5
H16A C16 H16C 109.5
H16B C16 H16C 109.5
O1 C17 O2 123.0(3)
O1 C17 C7 126.3(3)
O2 C17 C7 110.6(3)
O2 C18 H18A 109.5
O2 C18 H18B 109.5
H18A C18 H18B 109.5
O2 C18 H18C 109.5
H18A C18 H18C 109.5
H18B C18 H18C 109.5
O3 C19 H19A 109.5
O3 C19 H19B 109.5
H19A C19 H19B 109.5
O3 C19 H19C 109.5
H19A C19 H19C 109.5
H19B C19 H19C 109.5
O4 C20 H20A 109.5
O4 C20 H20B 109.5
H20A C20 H20B 109.5
O4 C20 H20C 109.5
H20A C20 H20C 109.5
H20B C20 H20C 109.5

loop_
_geom_bond_atom_site_label_1
_geom_bond_atom_site_label_2
_geom_bond_distance
Br1 C12 1.898(3)
O1 C17 1.198(4)
O2 C17 1.321(4)
O2 C18 1.447(4)
O3 C9 1.365(3)
O3 C19 1.420(3)
O4 C11 1.360(3)
O4 C20 1.406(4)
O5 C15 1.420(3)
O5 H5B 0.8200
C1 C6 1.380(4)
C1 C2 1.383(4)
C1 H1A 0.9300
C2 C3 1.366(5)
C2 H2A 0.9300
C3 C4 1.368(5)
C3 H3A 0.9300
C4 C5 1.392(5)
C4 H4A 0.9300
C5 C6 1.384(4)
C5 H5A 0.9300
C6 C7 1.525(4)
C7 C17 1.534(4)
C7 C8 1.536(4)
C7 C15 1.590(4)
C8 C9 1.388(4)
C8 C13 1.394(4)
C9 C10 1.389(4)
C10 C11 1.388(4)
C10 H10A 0.9300
C11 C12 1.383(4)
C12 C13 1.378(4)
C13 C14 1.501(4)
C14 C15 1.533(4)
C14 H14A 0.9700
C14 H14B 0.9700
C15 C16 1.513(4)
C16 H16A 0.9600
C16 H16B 0.9600
C16 H16C 0.9600
C18 H18A 0.9600
C18 H18B 0.9600
C18 H18C 0.9600
C19 H19A 0.9600
C19 H19B 0.9600
C19 H19C 0.9600
C20 H20A 0.9600
C20 H20B 0.9600
C20 H20C 0.9600

loop_
_geom_torsion_atom_site_label_1
_geom_torsion_atom_site_label_2
_geom_torsion_atom_site_label_3
_geom_torsion_atom_site_label_4
_geom_torsion
C6 C1 C2 C3 -0.3(5)
C1 C2 C3 C4 0.2(5)
C2 C3 C4 C5 0.4(5)
C3 C4 C5 C6 -0.9(5)
C2 C1 C6 C5 -0.1(4)
C2 C1 C6 C7 174.6(3)
C4 C5 C6 C1 0.7(4)
C4 C5 C6 C7 -174.2(3)
C1 C6 C7 C17 138.3(3)
C5 C6 C7 C17 -47.1(3)
C1 C6 C7 C8 17.9(4)
C5 C6 C7 C8 -167.5(3)
C1 C6 C7 C15 -98.9(3)
C5 C6 C7 C15 75.7(3)
C6 C7 C8 C9 45.9(4)
C17 C7 C8 C9 -77.3(4)
C15 C7 C8 C9 167.9(3)
C6 C7 C8 C13 -144.0(3)
C17 C7 C8 C13 92.9(3)
C15 C7 C8 C13 -22.0(3)
C19 O3 C9 C8 149.1(3)
C19 O3 C9 C10 -31.8(4)
C13 C8 C9 O3 -177.7(3)
C7 C8 C9 O3 -8.3(5)
C13 C8 C9 C10 3.2(4)
C7 C8 C9 C10 172.6(3)
O3 C9 C10 C11 178.1(3)
C8 C9 C10 C11 -2.7(5)
C20 O4 C11 C12 -177.8(3)
C20 O4 C11 C10 1.5(5)
C9 C10 C11 O4 -178.9(3)
C9 C10 C11 C12 0.4(5)
O4 C11 C12 C13 -179.1(3)
C10 C11 C12 C13 1.5(5)
O4 C11 C12 Br1 2.1(4)
C10 C11 C12 Br1 -177.2(2)
C11 C12 C13 C8 -1.1(5)
Br1 C12 C13 C8 177.7(2)
C11 C12 C13 C14 -176.9(3)
Br1 C12 C13 C14 1.9(4)
C9 C8 C13 C12 -1.3(4)
C7 C8 C13 C12 -172.7(3)
C9 C8 C13 C14 175.2(3)
C7 C8 C13 C14 3.7(3)
C12 C13 C14 C15 -166.7(3)
C8 C13 C14 C15 17.2(3)
C13 C14 C15 O5 -153.0(2)
C13 C14 C15 C16 89.4(3)
C13 C14 C15 C7 -29.9(3)
C6 C7 C15 O5 -78.3(3)
C17 C7 C15 O5 44.1(3)
C8 C7 C15 O5 154.1(2)
C6 C7 C15 C16 40.4(3)
C17 C7 C15 C16 162.8(2)
C8 C7 C15 C16 -87.2(3)
C6 C7 C15 C14 159.0(2)
C17 C7 C15 C14 -78.6(3)
C8 C7 C15 C14 31.4(3)
C18 O2 C17 O1 4.7(5)
C18 O2 C17 C7 -172.8(3)
C6 C7 C17 O1 123.3(3)
C8 C7 C17 O1 -107.6(3)
C15 C7 C17 O1 0.2(4)
C6 C7 C17 O2 -59.2(3)
C8 C7 C17 O2 69.9(3)
C15 C7 C17 O2 177.7(2)
